data_7100722
loop_
_publ_author_name
'M. Ephritikhine'
'Pierre Thuery'
'Claude Villiers'

_publ_section_title
;
Reductive coupling of carbodiimides with metallic
lithium: a new route to metal oxalamidino complexes
;
_journal_name_full 'Chemical Communications'
_journal_paper_doi 10.1039/b515285b
_journal_year 2006
_chemical_formula_sum 'C50 H48 Li2 N8'
_chemical_formula_weight 774.84
_space_group_IT_number 29
_symmetry_cell_setting orthorhombic
_symmetry_space_group_name_Hall 'P 2c -2ac'
_symmetry_space_group_name_H-M 'P c a 21'
_cell_angle_alpha 90.00
_cell_angle_beta 90.00
_cell_angle_gamma 90.00
_cell_formula_units_Z 4
_cell_length_a 17.7798(8)
_cell_length_b 15.1565(6)
_cell_length_c 15.7185(7)
_cell_measurement_temperature 100(2)
_cell_volume 4235.8(3)
_diffrn_ambient_temperature 100(2)
_exptl_crystal_density_diffrn 1.215
_refine_diff_density_rms 0.034
_cod_database_code 7100722

loop_
_symmetry_equiv_pos_as_xyz
'x, y, z'
'-x, -y, z+1/2'
'x+1/2, -y, z'
'-x+1/2, y, z+1/2'

loop_
_atom_site_label
_atom_site_type_symbol
_atom_site_fract_x
_atom_site_fract_y
_atom_site_fract_z
_atom_site_U_iso_or_equiv
_atom_site_adp_type
_atom_site_occupancy
_atom_site_symmetry_multiplicity
_atom_site_calc_flag
_atom_site_refinement_flags
_atom_site_disorder_assembly
_atom_site_disorder_group
Li1 Li 0.2513(2) 0.1729(3) 0.5244(3) 0.0387(9) Uani 1 1 d . . .
Li2 Li 0.0029(2) 0.3736(3) 0.4794(3) 0.0385(9) Uani 1 1 d . . .
N1 N 0.13954(11) 0.16267(13) 0.54092(14) 0.0333(5) Uani 1 1 d . . .
N2 N 0.22409(11) 0.29209(13) 0.48073(14) 0.0331(4) Uani 1 1 d . . .
N3 N 0.11287(11) 0.38209(13) 0.46150(14) 0.0329(4) Uani 1 1 d . . .
N4 N 0.03045(11) 0.25847(13) 0.53118(14) 0.0343(5) Uani 1 1 d . . .
N5 N 0.32233(12) 0.14795(13) 0.62859(14) 0.0352(5) Uani 1 1 d . . .
N6 N 0.30205(12) 0.08950(14) 0.43154(15) 0.0385(5) Uani 1 1 d . . .
N7 N -0.04123(12) 0.46914(15) 0.55810(15) 0.0400(5) Uani 1 1 d . . .
N8 N -0.06652(12) 0.35565(14) 0.37370(15) 0.0390(5) Uani 1 1 d . . .
C1 C 0.10198(13) 0.23717(15) 0.52353(16) 0.0319(5) Uani 1 1 d . . .
C2 C 0.15160(13) 0.31103(15) 0.48560(16) 0.0311(5) Uani 1 1 d . . .
C3 C 0.10609(13) 0.07895(16) 0.53904(16) 0.0319(5) Uani 1 1 d . . .
C4 C 0.04389(13) 0.05629(16) 0.48841(17) 0.0338(5) Uani 1 1 d . . .
H4 H 0.0157 0.1007 0.4629 0.041 Uiso 1 1 calc R . .
C5 C 0.02379(14) -0.03124(16) 0.47587(17) 0.0353(5) Uani 1 1 d . . .
H5 H -0.0165 -0.0442 0.4403 0.042 Uiso 1 1 calc R . .
C6 C 0.06226(14) -0.10038(16) 0.51509(17) 0.0366(6) Uani 1 1 d . . .
C7 C 0.12153(14) -0.07799(16) 0.56840(17) 0.0365(6) Uani 1 1 d . . .
H7 H 0.1474 -0.1224 0.5968 0.044 Uiso 1 1 calc R . .
C8 C 0.14312(14) 0.00923(16) 0.58028(16) 0.0342(5) Uani 1 1 d . . .
H8 H 0.1831 0.0217 0.6165 0.041 Uiso 1 1 calc R . .
C9 C 0.03897(17) -0.19488(17) 0.5001(2) 0.0484(7) Uani 1 1 d . . .
H9A H 0.0743 -0.2337 0.5270 0.073 Uiso 1 1 calc R . .
H9B H 0.0380 -0.2065 0.4401 0.073 Uiso 1 1 calc R . .
H9C H -0.0102 -0.2045 0.5236 0.073 Uiso 1 1 calc R . .
C10 C 0.27265(13) 0.33179(15) 0.42147(16) 0.0323(5) Uani 1 1 d . . .
C11 C 0.25134(15) 0.35565(15) 0.33909(16) 0.0350(6) Uani 1 1 d . . .
H11 H 0.2005 0.3575 0.3251 0.042 Uiso 1 1 calc R . .
C12 C 0.30430(14) 0.37648(15) 0.27789(18) 0.0370(6) Uani 1 1 d . . .
H12 H 0.2882 0.3900 0.2231 0.044 Uiso 1 1 calc R . .
C13 C 0.38067(15) 0.37784(16) 0.29555(18) 0.0381(6) Uani 1 1 d . . .
C14 C 0.40227(15) 0.35795(17) 0.37826(18) 0.0394(6) Uani 1 1 d . . .
H14 H 0.4530 0.3598 0.3927 0.047 Uiso 1 1 calc R . .
C15 C 0.34952(14) 0.33529(16) 0.44004(18) 0.0359(6) Uani 1 1 d . . .
H15 H 0.3658 0.3222 0.4948 0.043 Uiso 1 1 calc R . .
C16 C 0.43750(16) 0.40163(19) 0.2285(2) 0.0466(7) Uani 1 1 d . . .
H16A H 0.4187 0.3849 0.1735 0.070 Uiso 1 1 calc R . .
H16B H 0.4838 0.3711 0.2395 0.070 Uiso 1 1 calc R . .
H16C H 0.4463 0.4641 0.2295 0.070 Uiso 1 1 calc R . .
C17 C 0.14574(13) 0.46523(15) 0.44923(16) 0.0322(5) Uani 1 1 d . . .
C18 C 0.20195(14) 0.49977(17) 0.50159(18) 0.0373(6) Uani 1 1 d . . .
H18 H 0.2248 0.4641 0.5422 0.045 Uiso 1 1 calc R . .
C19 C 0.22385(15) 0.58785(16) 0.49298(19) 0.0414(6) Uani 1 1 d . . .
H19 H 0.2605 0.6102 0.5293 0.050 Uiso 1 1 calc R . .
C20 C 0.19274(15) 0.64314(16) 0.4321(2) 0.0412(6) Uani 1 1 d . . .
C21 C 0.13725(15) 0.60859(16) 0.37954(18) 0.0377(6) Uani 1 1 d . . .
H21 H 0.1155 0.6441 0.3380 0.045 Uiso 1 1 calc R . .
C22 C 0.11384(14) 0.52146(16) 0.38840(17) 0.0357(6) Uani 1 1 d . . .
H22 H 0.0761 0.5000 0.3531 0.043 Uiso 1 1 calc R . .
C23 C 0.21996(17) 0.73655(17) 0.4221(2) 0.0517(7) Uani 1 1 d . . .
H23A H 0.2664 0.7368 0.3910 0.078 Uiso 1 1 calc R . .
H23B H 0.2278 0.7622 0.4772 0.078 Uiso 1 1 calc R . .
H23C H 0.1830 0.7703 0.3917 0.078 Uiso 1 1 calc R . .
C24 C -0.02027(14) 0.21301(15) 0.58425(17) 0.0343(5) Uani 1 1 d . . .
C25 C -0.00206(15) 0.18475(18) 0.66592(17) 0.0389(6) Uani 1 1 d . . .
H25 H 0.0471 0.1900 0.6854 0.047 Uiso 1 1 calc R . .
C26 C -0.05662(16) 0.14879(18) 0.71861(19) 0.0427(6) Uani 1 1 d . . .
H26 H -0.0429 0.1306 0.7730 0.051 Uiso 1 1 calc R . .
C27 C -0.13077(15) 0.13891(17) 0.69323(18) 0.0396(6) Uani 1 1 d . . .
C28 C -0.14913(15) 0.16873(18) 0.61235(19) 0.0415(6) Uani 1 1 d . . .
H28 H -0.1986 0.1640 0.5936 0.050 Uiso 1 1 calc R . .
C29 C -0.09560(14) 0.20541(17) 0.55893(19) 0.0394(6) Uani 1 1 d . . .
H29 H -0.1099 0.2253 0.5053 0.047 Uiso 1 1 calc R . .
C30 C -0.18920(17) 0.09641(19) 0.7493(2) 0.0499(7) Uani 1 1 d . . .
H30A H -0.2329 0.1335 0.7521 0.075 Uiso 1 1 calc R . .
H30B H -0.1690 0.0886 0.8055 0.075 Uiso 1 1 calc R . .
H30C H -0.2029 0.0401 0.7261 0.075 Uiso 1 1 calc R . .
C31 C 0.30532(17) 0.17564(17) 0.70666(19) 0.0426(6) Uani 1 1 d . . .
H31 H 0.2615 0.2084 0.7139 0.051 Uiso 1 1 calc R . .
C32 C 0.34871(18) 0.15865(19) 0.77730(19) 0.0496(7) Uani 1 1 d . . .
H32 H 0.3348 0.1801 0.8305 0.060 Uiso 1 1 calc R . .
C33 C 0.41380(17) 0.10882(19) 0.76758(19) 0.0484(7) Uani 1 1 d . . .
H33 H 0.4437 0.0951 0.8143 0.058 Uiso 1 1 calc R . .
C34 C 0.43303(16) 0.08029(19) 0.68736(19) 0.0432(6) Uani 1 1 d . . .
H34 H 0.4767 0.0479 0.6784 0.052 Uiso 1 1 calc R . .
C35 C 0.38620(14) 0.10080(18) 0.62087(18) 0.0392(6) Uani 1 1 d . . .
H35 H 0.3994 0.0809 0.5670 0.047 Uiso 1 1 calc R . .
C36 C 0.30538(15) 0.00203(18) 0.44360(18) 0.0411(6) Uani 1 1 d . . .
H36 H 0.2842 -0.0210 0.4929 0.049 Uiso 1 1 calc R . .
C37 C 0.33837(16) -0.05571(18) 0.38709(19) 0.0426(6) Uani 1 1 d . . .
H37 H 0.3406 -0.1157 0.3993 0.051 Uiso 1 1 calc R . .
C38 C 0.36762(15) -0.02386(18) 0.31328(19) 0.0426(6) Uani 1 1 d . . .
H38 H 0.3891 -0.0618 0.2736 0.051 Uiso 1 1 calc R . .
C39 C 0.36474(16) 0.06541(18) 0.29849(18) 0.0435(6) Uani 1 1 d . . .
H39 H 0.3842 0.0890 0.2485 0.052 Uiso 1 1 calc R . .
C40 C 0.33247(16) 0.11958(18) 0.35896(17) 0.0409(6) Uani 1 1 d . . .
H40 H 0.3318 0.1800 0.3489 0.049 Uiso 1 1 calc R . .
C41 C -0.09906(15) 0.44916(19) 0.6091(2) 0.0457(7) Uani 1 1 d . . .
H41 H -0.1201 0.3931 0.6051 0.055 Uiso 1 1 calc R . .
C42 C -0.12917(16) 0.5076(2) 0.6678(2) 0.0498(7) Uani 1 1 d . . .
H42 H -0.1696 0.4914 0.7019 0.060 Uiso 1 1 calc R . .
C43 C -0.09775(19) 0.5901(2) 0.6742(2) 0.0515(7) Uani 1 1 d . . .
H43 H -0.1171 0.6312 0.7123 0.062 Uiso 1 1 calc R . .
C44 C -0.03799(18) 0.61080(18) 0.6241(2) 0.0472(7) Uani 1 1 d . . .
H44 H -0.0151 0.6658 0.6288 0.057 Uiso 1 1 calc R . .
C45 C -0.01146(16) 0.55006(18) 0.56640(19) 0.0427(6) Uani 1 1 d . . .
H45 H 0.0288 0.5657 0.5317 0.051 Uiso 1 1 calc R . .
C46 C -0.12453(15) 0.40462(17) 0.3475(2) 0.0436(6) Uani 1 1 d . . .
H46 H -0.1383 0.4530 0.3804 0.052 Uiso 1 1 calc R . .
C47 C -0.16506(18) 0.38770(19) 0.2749(2) 0.0534(8) Uani 1 1 d . . .
H47 H -0.2049 0.4241 0.2592 0.064 Uiso 1 1 calc R . .
C48 C -0.14566(19) 0.3154(2) 0.2251(2) 0.0544(8) Uani 1 1 d . . .
H48 H -0.1718 0.3026 0.1753 0.065 Uiso 1 1 calc R . .
C49 C -0.08643(18) 0.26304(19) 0.25159(19) 0.0485(7) Uani 1 1 d . . .
H49 H -0.0723 0.2135 0.2205 0.058 Uiso 1 1 calc R . .
C50 C -0.04898(17) 0.28571(18) 0.32475(18) 0.0447(6) Uani 1 1 d . . .
H50 H -0.0089 0.2505 0.3416 0.054 Uiso 1 1 calc R . .

loop_
_atom_site_aniso_label
_atom_site_aniso_U_11
_atom_site_aniso_U_22
_atom_site_aniso_U_33
_atom_site_aniso_U_23
_atom_site_aniso_U_13
_atom_site_aniso_U_12
Li1 0.036(2) 0.034(2) 0.046(3) 0.0011(19) -0.001(2) 0.0013(18)
Li2 0.033(2) 0.037(2) 0.045(2) 0.000(2) 0.001(2) -0.0003(17)
N1 0.0320(10) 0.0290(10) 0.0388(12) 0.0024(9) -0.0001(9) -0.0012(8)
N2 0.0305(10) 0.0303(10) 0.0385(11) 0.0020(9) 0.0015(9) -0.0015(8)
N3 0.0319(10) 0.0271(9) 0.0396(11) 0.0031(9) 0.0011(9) -0.0008(8)
N4 0.0321(10) 0.0322(10) 0.0386(12) 0.0007(9) 0.0040(9) -0.0029(8)
N5 0.0336(11) 0.0346(10) 0.0375(12) 0.0029(9) 0.0032(10) 0.0004(8)
N6 0.0345(11) 0.0415(11) 0.0395(12) -0.0038(10) -0.0047(10) 0.0027(9)
N7 0.0382(12) 0.0412(12) 0.0406(12) -0.0010(10) -0.0043(10) 0.0065(9)
N8 0.0413(12) 0.0307(10) 0.0450(13) 0.0017(10) 0.0014(10) 0.0003(9)
C1 0.0313(12) 0.0298(12) 0.0345(13) 0.0000(10) -0.0011(10) -0.0019(10)
C2 0.0341(12) 0.0282(12) 0.0311(12) -0.0004(10) -0.0011(11) -0.0006(9)
C3 0.0316(12) 0.0312(12) 0.0328(13) 0.0024(10) 0.0052(10) 0.0017(10)
C4 0.0350(12) 0.0309(12) 0.0355(13) 0.0032(11) 0.0041(11) 0.0026(10)
C5 0.0327(12) 0.0380(13) 0.0352(13) 0.0017(11) -0.0004(11) -0.0045(10)
C6 0.0367(13) 0.0314(13) 0.0418(14) 0.0019(11) 0.0048(12) -0.0019(10)
C7 0.0353(13) 0.0336(13) 0.0407(14) 0.0053(11) 0.0041(12) 0.0012(10)
C8 0.0325(12) 0.0337(12) 0.0363(14) 0.0038(11) 0.0005(11) 0.0004(10)
C9 0.0490(16) 0.0309(13) 0.065(2) -0.0002(14) 0.0011(15) -0.0020(12)
C10 0.0342(12) 0.0254(11) 0.0373(13) -0.0006(10) 0.0038(11) -0.0013(9)
C11 0.0336(12) 0.0313(11) 0.0400(14) -0.0004(11) -0.0027(11) -0.0016(10)
C12 0.0411(13) 0.0295(12) 0.0403(14) 0.0006(11) -0.0003(12) 0.0001(10)
C13 0.0416(14) 0.0289(12) 0.0437(15) -0.0028(11) 0.0079(12) -0.0024(10)
C14 0.0335(13) 0.0346(13) 0.0500(16) -0.0004(12) 0.0001(12) -0.0036(10)
C15 0.0342(13) 0.0335(12) 0.0401(14) 0.0006(11) -0.0011(11) -0.0001(10)
C16 0.0474(16) 0.0421(15) 0.0504(16) -0.0004(13) 0.0139(14) -0.0039(12)
C17 0.0291(12) 0.0291(11) 0.0385(13) 0.0007(10) 0.0034(10) 0.0006(9)
C18 0.0363(13) 0.0340(12) 0.0415(15) -0.0003(11) -0.0016(11) 0.0008(10)
C19 0.0386(13) 0.0351(13) 0.0505(16) -0.0042(13) -0.0049(13) -0.0033(10)
C20 0.0388(14) 0.0306(12) 0.0541(16) 0.0022(12) 0.0054(13) -0.0002(11)
C21 0.0382(13) 0.0302(12) 0.0447(14) 0.0040(11) 0.0008(12) 0.0015(10)
C22 0.0337(13) 0.0310(12) 0.0423(14) -0.0005(11) -0.0014(11) -0.0018(10)
C23 0.0487(16) 0.0311(13) 0.075(2) -0.0005(14) 0.0026(16) -0.0031(11)
C24 0.0347(13) 0.0255(11) 0.0425(14) -0.0025(10) 0.0031(11) 0.0007(9)
C25 0.0359(13) 0.0391(14) 0.0416(14) 0.0028(11) -0.0002(12) -0.0014(11)
C26 0.0463(16) 0.0410(14) 0.0409(15) 0.0034(12) 0.0042(13) -0.0012(12)
C27 0.0406(14) 0.0312(12) 0.0469(16) -0.0037(11) 0.0104(12) -0.0026(10)
C28 0.0322(13) 0.0431(14) 0.0493(16) -0.0034(12) 0.0027(12) -0.0032(11)
C29 0.0351(13) 0.0409(14) 0.0422(14) 0.0008(12) -0.0002(12) -0.0018(11)
C30 0.0471(16) 0.0439(15) 0.0588(19) -0.0025(14) 0.0181(15) -0.0068(12)
C31 0.0475(15) 0.0347(13) 0.0457(16) -0.0030(12) 0.0066(13) -0.0004(11)
C32 0.0630(19) 0.0481(16) 0.0378(16) -0.0086(13) 0.0058(14) -0.0097(14)
C33 0.0484(16) 0.0536(17) 0.0434(16) 0.0077(13) -0.0106(13) -0.0087(13)
C34 0.0380(14) 0.0466(15) 0.0450(16) 0.0051(13) -0.0031(12) 0.0028(12)
C35 0.0343(13) 0.0446(14) 0.0386(14) 0.0008(12) 0.0006(12) 0.0012(11)
C36 0.0436(14) 0.0397(13) 0.0400(14) 0.0006(12) 0.0034(12) -0.0049(11)
C37 0.0447(15) 0.0341(13) 0.0490(16) -0.0042(12) -0.0041(13) -0.0025(11)
C38 0.0416(14) 0.0424(15) 0.0439(16) -0.0139(12) -0.0021(12) 0.0001(12)
C39 0.0517(16) 0.0444(15) 0.0342(14) -0.0025(12) 0.0030(13) -0.0107(13)
C40 0.0483(15) 0.0351(13) 0.0392(15) 0.0002(11) -0.0073(12) 0.0008(12)
C41 0.0348(13) 0.0479(15) 0.0543(17) -0.0011(13) -0.0048(13) 0.0007(12)
C42 0.0380(15) 0.0612(19) 0.0502(17) 0.0027(15) 0.0059(13) 0.0037(13)
C43 0.0596(18) 0.0505(17) 0.0443(16) -0.0053(14) 0.0046(15) 0.0129(14)
C44 0.0561(17) 0.0391(14) 0.0465(16) -0.0009(13) -0.0004(14) 0.0019(12)
C45 0.0435(15) 0.0422(14) 0.0424(15) 0.0051(12) 0.0015(13) 0.0050(12)
C46 0.0400(14) 0.0315(13) 0.0593(18) 0.0021(12) -0.0027(13) 0.0027(11)
C47 0.0460(16) 0.0396(15) 0.075(2) 0.0053(15) -0.0165(16) 0.0050(12)
C48 0.0612(19) 0.0479(17) 0.0540(18) 0.0041(15) -0.0134(16) -0.0087(14)
C49 0.0648(19) 0.0371(14) 0.0436(16) -0.0008(12) -0.0010(14) 0.0025(13)
C50 0.0543(16) 0.0359(13) 0.0437(16) 0.0033(12) -0.0002(14) 0.0086(12)

loop_
_geom_bond_atom_site_label_1
_geom_bond_atom_site_label_2
_geom_bond_distance
_geom_bond_site_symmetry_2
_geom_bond_publ_flag
Li1 N2 1.992(4) . ?
Li1 N1 2.009(5) . ?
Li1 N5 2.103(5) . ?
Li1 N6 2.131(5) . ?
Li2 N3 1.979(5) . ?
Li2 N4 1.987(5) . ?
Li2 N7 2.060(5) . ?
Li2 N8 2.088(5) . ?
N1 C1 1.340(3) . ?
N1 C3 1.402(3) . ?
N2 C2 1.323(3) . ?
N2 C10 1.405(3) . ?
N3 C2 1.333(3) . ?
N3 C17 1.402(3) . ?
N4 C1 1.318(3) . ?
N4 C24 1.408(3) . ?
N5 C31 1.332(4) . ?
N5 C35 1.347(3) . ?
N6 C36 1.340(3) . ?
N6 C40 1.342(4) . ?
N7 C41 1.339(4) . ?
N7 C45 1.342(4) . ?
N8 C46 1.336(3) . ?
N8 C50 1.346(4) . ?
C1 C2 1.545(3) . ?
C3 C4 1.405(4) . ?
C3 C8 1.404(3) . ?
C4 C5 1.388(3) . ?
C4 H4 0.9300 . ?
C5 C6 1.395(4) . ?
C5 H5 0.9300 . ?
C6 C7 1.388(4) . ?
C6 C9 1.510(3) . ?
C7 C8 1.389(4) . ?
C7 H7 0.9300 . ?
C8 H8 0.9300 . ?
C9 H9A 0.9600 . ?
C9 H9B 0.9600 . ?
C9 H9C 0.9600 . ?
C10 C15 1.399(4) . ?
C10 C11 1.397(4) . ?
C11 C12 1.383(4) . ?
C11 H11 0.9300 . ?
C12 C13 1.386(4) . ?
C12 H12 0.9300 . ?
C13 C14 1.389(4) . ?
C13 C16 1.504(4) . ?
C14 C15 1.393(4) . ?
C14 H14 0.9300 . ?
C15 H15 0.9300 . ?
C16 H16A 0.9600 . ?
C16 H16B 0.9600 . ?
C16 H16C 0.9600 . ?
C17 C18 1.396(4) . ?
C17 C22 1.401(4) . ?
C18 C19 1.397(4) . ?
C18 H18 0.9300 . ?
C19 C20 1.387(4) . ?
C19 H19 0.9300 . ?
C20 C21 1.389(4) . ?
C20 C23 1.504(4) . ?
C21 C22 1.392(3) . ?
C21 H21 0.9300 . ?
C22 H22 0.9300 . ?
C23 H23A 0.9600 . ?
C23 H23B 0.9600 . ?
C23 H23C 0.9600 . ?
C24 C25 1.392(4) . ?
C24 C29 1.402(4) . ?
C25 C26 1.387(4) . ?
C25 H25 0.9300 . ?
C26 C27 1.386(4) . ?
C26 H26 0.9300 . ?
C27 C28 1.388(4) . ?
C27 C30 1.507(4) . ?
C28 C29 1.386(4) . ?
C28 H28 0.9300 . ?
C29 H29 0.9300 . ?
C30 H30A 0.9600 . ?
C30 H30B 0.9600 . ?
C30 H30C 0.9600 . ?
C31 C32 1.376(4) . ?
C31 H31 0.9300 . ?
C32 C33 1.390(4) . ?
C32 H32 0.9300 . ?
C33 C34 1.376(4) . ?
C33 H33 0.9300 . ?
C34 C35 1.372(4) . ?
C34 H34 0.9300 . ?
C35 H35 0.9300 . ?
C36 C37 1.378(4) . ?
C36 H36 0.9300 . ?
C37 C38 1.360(4) . ?
C37 H37 0.9300 . ?
C38 C39 1.374(4) . ?
C38 H38 0.9300 . ?
C39 C40 1.381(4) . ?
C39 H39 0.9300 . ?
C40 H40 0.9300 . ?
C41 C42 1.386(4) . ?
C41 H41 0.9300 . ?
C42 C43 1.373(5) . ?
C42 H42 0.9300 . ?
C43 C44 1.360(4) . ?
C43 H43 0.9300 . ?
C44 C45 1.376(4) . ?
C44 H44 0.9300 . ?
C45 H45 0.9300 . ?
C46 C47 1.375(4) . ?
C46 H46 0.9300 . ?
C47 C48 1.390(5) . ?
C47 H47 0.9300 . ?
C48 C49 1.383(4) . ?
C48 H48 0.9300 . ?
C49 C50 1.373(4) . ?
C49 H49 0.9300 . ?
C50 H50 0.9300 . ?
